data_4088540
loop_
_publ_author_name
'Li, Tengfei'
'Zhang, Guangchao'
'Guo, Jingjing'
'Wang, Shaowu'
'Leng, Xuebing'
'Chen, Yaofeng'

_publ_section_title
;
 Tris(pyrazolyl)methanide Complexes of Trivalent Rare-Earth Metals
;
_journal_issue 10
_journal_name_full Organometallics
_journal_page_first 1565
_journal_paper_doi 10.1021/acs.organomet.6b00166
_journal_volume 35
_journal_year 2016
_chemical_formula_moiety 'C47 H42 Lu2 N16 Si'
_chemical_formula_sum 'C46 H66 Lu2 N16 Si'
_chemical_formula_weight 1220.17
_space_group_crystal_system orthorhombic
_space_group_IT_number 59
_space_group_name_Hall '-P 2ab 2a'
_space_group_name_H-M_alt 'P m m n :2'
_atom_sites_solution_hydrogens geom
_atom_sites_solution_primary direct
_audit_creation_date 2015-11-05
_audit_creation_method
;
Olex2 1.2
(compiled 2014.07.22 svn.r2960 for OlexSys, GUI svn.r4862)
;
_cell_angle_alpha 90
_cell_angle_beta 90
_cell_angle_gamma 90
_cell_formula_units_Z 2
_cell_length_a 13.8939(13)
_cell_length_b 17.3468(17)
_cell_length_c 11.7131(11)
_cell_measurement_reflns_used 9328
_cell_measurement_temperature 296(2)
_cell_measurement_theta_max 30.29
_cell_measurement_theta_min 2.27
_cell_volume 2823.0(5)
_computing_cell_refinement 'SAINT v7.68A (Bruker, 2009)'
_computing_data_reduction 'SAINT v7.68A (Bruker, 2009)'
_computing_molecular_graphics 'Olex2 (Dolomanov et al., 2009)'
_computing_publication_material 'Olex2 (Dolomanov et al., 2009)'
_computing_structure_refinement 'XL (Sheldrick, 2008)'
_computing_structure_solution 'XS (Sheldrick, 2008)'
_diffrn_ambient_temperature 296.15
_diffrn_measured_fraction_theta_full 1.000
_diffrn_measured_fraction_theta_max 0.999
_diffrn_measurement_device_type 'Bruker APEX-II CCD'
_diffrn_measurement_method '\f and \w scans'
_diffrn_radiation_monochromator graphite
_diffrn_radiation_type MoK\a
_diffrn_radiation_wavelength 0.71073
_diffrn_reflns_av_R_equivalents 0.0446
_diffrn_reflns_av_unetI/netI 0.0295
_diffrn_reflns_Laue_measured_fraction_full 1.000
_diffrn_reflns_Laue_measured_fraction_max 0.999
_diffrn_reflns_limit_h_max 19
_diffrn_reflns_limit_h_min -18
_diffrn_reflns_limit_k_max 23
_diffrn_reflns_limit_k_min -24
_diffrn_reflns_limit_l_max 16
_diffrn_reflns_limit_l_min -16
_diffrn_reflns_number 28626
_diffrn_reflns_point_group_measured_fraction_full 1.000
_diffrn_reflns_point_group_measured_fraction_max 0.999
_diffrn_reflns_theta_full 25.242
_diffrn_reflns_theta_max 30.581
_diffrn_reflns_theta_min 1.878
_diffrn_standards_number 0
_exptl_absorpt_coefficient_mu 3.542
_exptl_absorpt_correction_T_max 0.7461
_exptl_absorpt_correction_T_min 0.5047
_exptl_absorpt_correction_type multi-scan
_exptl_absorpt_process_details
;
SADABS-2008/1 (Bruker,2008) was used for absorption correction.
wR2(int) was 0.1217 before and 0.0488 after correction.
The Ratio of minimum to maximum transmission is 0.6765.
The \l/2 correction factor is 0.0015.
;
_exptl_crystal_colour orange
_exptl_crystal_density_diffrn 1.435
_exptl_crystal_description block
_exptl_crystal_F_000 1218
_exptl_crystal_size_max 0.22
_exptl_crystal_size_mid 0.2
_exptl_crystal_size_min 0.18
_refine_diff_density_max 2.058
_refine_diff_density_min -3.135
_refine_diff_density_rms 0.175
_refine_ls_extinction_method none
_refine_ls_goodness_of_fit_ref 1.069
_refine_ls_hydrogen_treatment constr
_refine_ls_matrix_type full
_refine_ls_number_parameters 222
_refine_ls_number_reflns 4619
_refine_ls_number_restraints 90
_refine_ls_restrained_S_all 1.191
_refine_ls_R_factor_all 0.0553
_refine_ls_R_factor_gt 0.0434
_refine_ls_shift/su_max 0.001
_refine_ls_shift/su_mean 0.000
_refine_ls_structure_factor_coef Fsqd
_refine_ls_weighting_details 'w=1/[\s^2^(Fo^2^)+(0.0557P)^2^+13.6609P] where P=(Fo^2^+2Fc^2^)/3'
_refine_ls_weighting_scheme calc
_refine_ls_wR_factor_gt 0.1111
_refine_ls_wR_factor_ref 0.1185
_reflns_Friedel_coverage 0.000
_reflns_number_gt 3832
_reflns_number_total 4619
_reflns_threshold_expression 'I > 2\s(I)'
_cod_data_source_file om6b00166_si_002.cif
_cod_data_source_block dm15658
_cod_original_sg_symbol_H-M 'P m m n'
_cod_database_code 4088540
_shelxl_version_number 2014-3
_shelx_space_group_comment
;
The symmetry employed for this shelxl refinement is uniquely defined
by the following loop, which should always be used as a source of
symmetry information in preference to the above space-group names.
They are only intended as comments.
;
_shelx_estimated_absorpt_t_max 0.568
_shelx_estimated_absorpt_t_min 0.510
_olex2_refinement_description
;
1. Fixed Uiso
 At 1.2 times of:
  All C(H) groups
 At 1.5 times of:
  All C(H,H,H) groups
2. Uiso/Uaniso restraints and constraints
C1 \\sim N4 \\sim N2: within 2A with sigma of 0.005 and sigma for terminal
atoms of 0.01
Uanis(C1) \\sim Ueq, Uanis(C19) \\sim Ueq, Uanis(C20) \\sim Ueq: with sigma of
0.005 and sigma for terminal atoms of 0.01
Uanis(N5) \\sim Ueq, Uanis(N3) \\sim Ueq, Uanis(N2) \\sim Ueq, Uanis(N1) \\sim
Ueq, Uanis(C2) \\sim Ueq, Uanis(C3) \\sim Ueq, Uanis(C4) \\sim Ueq, Uanis(C5)
\\sim Ueq, Uanis(C6) \\sim Ueq: with sigma of 0.005 and sigma for terminal
atoms of 0.01
Uanis(N4) \\sim Ueq, Uanis(N3) \\sim Ueq: with sigma of 0.005 and sigma for
terminal atoms of 0.01
3. Others
 Fixed Sof: C8(0.5) C7(0.5) C9(0.5) C16(0.5) C15(0.25) H15(0.25) C12(0.25)
 H12(0.25) C14(0.5) H14A(0.5) H14B(0.5) H14C(0.5) C17(0.5) H17A(0.5) H17B(0.5)
 H17C(0.5) C13(0.5) Si1(0.25) C10(0.5) C11(0.5) C20(0.5) C19(0.5)
4.a Aromatic/amide H refined with riding coordinates:
 C4(H4), C15(H15), C12(H12)
4.b Idealised Me refined as rotating group:
 C6(H6A,H6B,H6C), C2(H2A,H2B,H2C), C14(H14A,H14B,H14C), C17(H17A,H17B,H17C)
;
_olex2_submission_special_instructions 'No special instructions were received'

loop_
_space_group_symop_operation_xyz
'x, y, z'
'x+1/2, -y, -z'
'-x, y+1/2, -z'
'-x+1/2, -y+1/2, z'
'-x, -y, -z'
'-x-1/2, y, z'
'x, -y-1/2, z'
'x-1/2, y-1/2, -z'

loop_
_atom_site_label
_atom_site_type_symbol
_atom_site_fract_x
_atom_site_fract_y
_atom_site_fract_z
_atom_site_U_iso_or_equiv
_atom_site_adp_type
_atom_site_occupancy
_atom_site_site_symmetry_order
_atom_site_calc_flag
_atom_site_refinement_flags_posn
_atom_site_refinement_flags_adp
_atom_site_refinement_flags_occupancy
_atom_site_disorder_assembly
_atom_site_disorder_group
Lu1 Lu 0.2500 0.84966(2) 0.80573(2) 0.02166(9) Uani 1 2 d S T P A .
C1 C 0.2500 1.0486(3) 0.8108(4) 0.0166(8) Uani 1 2 d S TU P . .
N1 N 0.3567(3) 0.9451(3) 0.7418(5) 0.0460(11) Uani 1 1 d . U . . .
N2 N 0.3348(3) 1.0221(2) 0.7565(4) 0.0359(9) Uani 1 1 d . U . . .
C18 C 0.2500 0.7500 0.6762(8) 0.041(3) Uani 1 4 d S T P A .
N4 N 0.2500 1.0213(4) 0.9279(6) 0.0444(13) Uani 1 2 d S TU P . .
N3 N 0.2500 0.9431(4) 0.9566(7) 0.062(2) Uani 1 2 d S TU P . .
C8 C 0.2894(6) 0.9405(5) 1.0703(8) 0.0273(16) Uani 0.5 1 d . . . . .
C7 C 0.2968(8) 0.8659(5) 1.1335(8) 0.0326(19) Uani 0.5 1 d . . . . .
C9 C 0.2048(6) 1.0175(5) 1.1146(7) 0.0282(17) Uani 0.5 1 d . . . . .
C3 C 0.4437(6) 0.9437(5) 0.6923(8) 0.078(2) Uani 1 1 d . U . . .
C4 C 0.4771(7) 1.0190(5) 0.6737(9) 0.091(3) Uani 1 1 d . U . . .
H4 H 0.5348 1.0335 0.6397 0.109 Uiso 1 1 calc R . . . .
C5 C 0.4072(5) 1.0666(4) 0.7159(7) 0.0610(17) Uani 1 1 d . U . . .
C6 C 0.4040(6) 1.1521(4) 0.7199(10) 0.077(3) Uani 1 1 d . U . . .
H6A H 0.3530 1.1704 0.6717 0.115 Uiso 1 1 calc GR . . . .
H6B H 0.4643 1.1726 0.6935 0.115 Uiso 1 1 calc GR . . . .
H6C H 0.3928 1.1687 0.7969 0.115 Uiso 1 1 calc GR . . . .
C2 C 0.4936(8) 0.8690(6) 0.6686(12) 0.114(4) Uani 1 1 d . U . . .
H2A H 0.5477 0.8635 0.7190 0.171 Uiso 1 1 calc GR . . . .
H2B H 0.5156 0.8683 0.5909 0.171 Uiso 1 1 calc GR . . . .
H2C H 0.4497 0.8271 0.6806 0.171 Uiso 1 1 calc GR . . . .
N5 N 0.1254(5) 0.7907(3) 0.9056(6) 0.0674(16) Uani 1 1 d . U . . .
C16 C 0.0749(6) 0.8135(5) 1.0004(8) 0.0273(17) Uani 0.5 1 d . . . A 2
C15 C 0.0288(9) 0.7500 1.0479(12) 0.030(3) Uani 0.5 2 d S T P A 2
H15 H -0.0218 0.7500 1.0998 0.036 Uiso 0.5 2 calc RS T P A 2
C12 C -0.0318(8) 0.7500 0.9580(11) 0.027(2) Uani 0.5 2 d S T P A 1
H12 H -0.0932 0.7500 0.9896 0.032 Uiso 0.5 2 calc RS T P A 1
C14 C -0.0039(7) 0.8973(6) 0.9425(10) 0.037(2) Uani 0.5 1 d . . . A 1
H14A H 0.0057 0.9130 1.0202 0.055 Uiso 0.5 1 calc GR . . A 1
H14B H -0.0704 0.9038 0.9224 0.055 Uiso 0.5 1 calc GR . . A 1
H14C H 0.0353 0.9283 0.8931 0.055 Uiso 0.5 1 calc GR . . A 1
C17 C 0.0511(7) 0.8970(5) 1.0227(10) 0.036(2) Uani 0.5 1 d . . . A 2
H17A H 0.0951 0.9175 1.0781 0.055 Uiso 0.5 1 calc GR . . A 2
H17B H -0.0135 0.9009 1.0512 0.055 Uiso 0.5 1 calc GR . . A 2
H17C H 0.0566 0.9257 0.9529 0.055 Uiso 0.5 1 calc GR . . A 2
C13 C 0.0236(6) 0.8141(5) 0.9295(7) 0.0240(15) Uani 0.5 1 d . . . A 1
Si1 Si 0.2217(3) 0.7500 0.5249(3) 0.0410(10) Uani 0.5 2 d S T P . .
C10 C 0.2163(6) 1.0649(5) 1.0232(7) 0.0263(16) Uani 0.5 1 d . . . . .
C11 C 0.2165(8) 1.1517(5) 1.0195(11) 0.038(2) Uani 0.5 1 d . . . . .
C20 C 0.2040(19) 0.6389(14) 0.469(2) 0.116(8) Uani 0.5 1 d . U . B 2
C19 C 0.133(2) 0.7172(16) 0.449(3) 0.151(11) Uani 0.5 1 d . U . B 1

loop_
_atom_site_aniso_label
_atom_site_aniso_U_11
_atom_site_aniso_U_22
_atom_site_aniso_U_33
_atom_site_aniso_U_23
_atom_site_aniso_U_13
_atom_site_aniso_U_12
Lu1 0.02526(13) 0.02118(13) 0.01855(12) 0.00300(9) 0.000 0.000
C1 0.0230(19) 0.0174(18) 0.0094(16) 0.0071(15) 0.000 0.000
N1 0.038(2) 0.0303(19) 0.070(3) 0.005(2) 0.014(2) -0.0011(17)
N2 0.0360(18) 0.0250(16) 0.047(2) 0.0051(15) -0.0002(17) -0.0037(14)
C18 0.071(8) 0.033(5) 0.020(4) 0.000 0.000 0.000
N4 0.071(3) 0.030(2) 0.032(2) 0.005(2) 0.000 0.000
N3 0.107(5) 0.038(3) 0.041(3) 0.003(3) 0.000 0.000
C8 0.029(4) 0.022(3) 0.031(4) 0.003(3) -0.003(3) -0.001(3)
C7 0.047(5) 0.032(4) 0.019(4) 0.008(3) -0.006(4) -0.003(4)
C9 0.029(4) 0.033(4) 0.023(4) -0.005(3) 0.002(3) 0.003(3)
C3 0.058(3) 0.054(3) 0.120(5) 0.003(3) 0.031(3) -0.004(3)
C4 0.069(4) 0.071(4) 0.132(5) 0.007(4) 0.031(4) -0.013(3)
C5 0.048(3) 0.040(3) 0.095(4) 0.005(3) 0.012(3) -0.009(2)
C6 0.057(4) 0.037(3) 0.136(7) 0.010(4) 0.007(4) -0.013(3)
C2 0.075(5) 0.064(5) 0.204(9) 0.000(6) 0.057(6) 0.000(4)
N5 0.085(3) 0.032(2) 0.086(3) 0.001(2) 0.059(3) 0.002(2)
C16 0.024(4) 0.023(4) 0.035(4) -0.004(3) 0.002(3) 0.002(3)
C15 0.019(5) 0.036(6) 0.034(6) 0.000 0.008(5) 0.000
C12 0.015(5) 0.040(6) 0.026(5) 0.000 0.005(4) 0.000
C14 0.026(4) 0.035(5) 0.049(6) 0.000(4) 0.006(4) 0.009(4)
C17 0.036(5) 0.028(4) 0.046(6) 0.001(4) 0.019(4) 0.002(4)
C13 0.020(3) 0.035(4) 0.017(3) 0.000(3) -0.002(3) 0.005(3)
Si1 0.0301(19) 0.074(3) 0.0190(15) 0.000 -0.0051(12) 0.000
C10 0.030(4) 0.019(3) 0.030(4) 0.001(3) 0.004(3) 0.009(3)
C11 0.035(4) 0.023(4) 0.055(6) 0.001(4) 0.002(4) 0.005(3)
C20 0.116(9) 0.118(9) 0.113(9) -0.006(5) 0.000(5) -0.004(5)
C19 0.157(12) 0.148(12) 0.147(12) -0.004(5) -0.010(5) 0.002(5)

loop_
_atom_type_symbol
_atom_type_description
_atom_type_scat_dispersion_real
_atom_type_scat_dispersion_imag
_atom_type_scat_source
C C 0.0033 0.0016 'International Tables Vol C Tables 4.2.6.8 and 6.1.1.4'
H H 0.0000 0.0000 'International Tables Vol C Tables 4.2.6.8 and 6.1.1.4'
Lu Lu -0.4720 5.8584 'International Tables Vol C Tables 4.2.6.8 and 6.1.1.4'
N N 0.0061 0.0033 'International Tables Vol C Tables 4.2.6.8 and 6.1.1.4'
Si Si 0.0817 0.0704 'International Tables Vol C Tables 4.2.6.8 and 6.1.1.4'

loop_
_geom_angle_atom_site_label_1
_geom_angle_atom_site_label_2
_geom_angle_atom_site_label_3
_geom_angle
_geom_angle_site_symmetry_1
_geom_angle_site_symmetry_3
N1 Lu1 Lu1 134.90(12) . 7_575
N1 Lu1 Lu1 134.90(12) 6_655 7_575
N1 Lu1 N1 78.4(2) . 6_655
N1 Lu1 N3 75.99(19) 6_655 .
N1 Lu1 N3 75.99(19) . .
C18 Lu1 Lu1 41.26(18) . 7_575
C18 Lu1 N1 108.67(19) . .
C18 Lu1 N1 108.67(19) . 6_655
C18 Lu1 N3 173.8(3) . .
C18 Lu1 N5 90.06(18) . 6_655
C18 Lu1 N5 90.06(19) . .
N3 Lu1 Lu1 132.53(18) . 7_575
N5 Lu1 Lu1 63.90(12) . 7_575
N5 Lu1 Lu1 63.91(12) 6_655 7_575
N5 Lu1 N1 160.30(17) . .
N5 Lu1 N1 160.30(18) 6_655 6_655
N5 Lu1 N1 90.0(2) 6_655 .
N5 Lu1 N1 90.0(2) . 6_655
N5 Lu1 N3 85.80(19) . .
N5 Lu1 N3 85.80(19) 6_655 .
N5 Lu1 N5 96.2(4) 6_655 .
N2 C1 N2 112.7(5) 6_655 .
N2 C1 N4 108.6(3) 6_655 .
N2 C1 N4 108.6(3) . .
N2 N1 Lu1 120.2(3) . .
C3 N1 Lu1 134.0(5) . .
C3 N1 N2 105.7(5) . .
N1 N2 C1 123.6(4) . .
C5 N2 C1 126.2(5) . .
C5 N2 N1 110.1(5) . .
Lu1 C18 Lu1 97.5(4) . 7_575
Si1 C18 Lu1 130.08(16) . .
Si1 C18 Lu1 130.08(16) 6_655 7_575
Si1 C18 Lu1 130.08(16) 6_655 .
Si1 C18 Lu1 130.08(16) . 7_575
Si1 C18 Si1 25.0(3) . 6_655
N3 N4 C1 122.9(6) . .
N3 N4 C10 109.1(6) . .
N3 N4 C10 109.1(6) . 6_655
C10 N4 C1 124.5(6) 6_655 .
C10 N4 C1 124.5(6) . .
C10 N4 C10 38.3(7) . 6_655
N4 N3 Lu1 118.7(5) . .
N4 N3 C8 104.6(6) . .
N4 N3 C8 104.6(6) . 6_655
C8 N3 Lu1 131.3(5) 6_655 .
C8 N3 Lu1 131.3(5) . .
C8 N3 C8 44.6(8) 6_655 .
N3 C8 C7 120.7(8) . .
N3 C8 C7 98.1(6) . 6_655
N3 C8 C9 89.7(6) . .
C8 C8 N3 67.7(4) 6_655 .
C8 C8 C7 94.0(5) 6_655 .
C8 C8 C7 51.2(4) 6_655 6_655
C8 C8 C9 93.3(5) 6_655 6_655
C8 C8 C9 50.6(4) 6_655 .
C7 C8 C7 42.7(7) . 6_655
C7 C8 C9 122.0(7) . .
C9 C8 N3 109.1(7) 6_655 .
C9 C8 C7 89.0(6) . 6_655
C9 C8 C7 121.7(7) 6_655 6_655
C9 C8 C7 128.6(8) 6_655 .
C9 C8 C9 42.6(7) 6_655 .
C8 C7 C8 34.8(6) . 6_655
C7 C7 C8 51.2(4) 6_655 6_655
C7 C7 C8 86.0(5) 6_655 .
C8 C9 C8 36.1(6) 6_655 .
C8 C9 C10 100.5(7) 6_655 6_655
C9 C9 C8 50.6(4) 6_655 .
C9 C9 C8 86.7(5) 6_655 6_655
C9 C9 C10 83.2(5) 6_655 .
C9 C9 C10 50.9(4) 6_655 6_655
C10 C9 C8 76.6(5) 6_655 .
C10 C9 C8 98.1(6) . .
C10 C9 C8 105.8(7) . 6_655
C10 C9 C10 32.3(6) . 6_655
N1 C3 C4 110.4(7) . .
N1 C3 C2 120.9(7) . .
C4 C3 C2 128.6(8) . .
C3 C4 H4 127.2 . .
C5 C4 C3 105.7(7) . .
C5 C4 H4 127.2 . .
N2 C5 C4 108.1(6) . .
N2 C5 C6 122.5(7) . .
C4 C5 C6 129.4(7) . .
C5 C6 H6A 109.5 . .
C5 C6 H6B 109.5 . .
C5 C6 H6C 109.5 . .
H6A C6 H6B 109.5 . .
H6A C6 H6C 109.5 . .
H6B C6 H6C 109.5 . .
C3 C2 H2A 109.5 . .
C3 C2 H2B 109.5 . .
C3 C2 H2C 109.5 . .
H2A C2 H2B 109.5 . .
H2A C2 H2C 109.5 . .
H2B C2 H2C 109.5 . .
N5 N5 Lu1 116.10(12) 7_575 .
N5 N5 C13 105.7(4) 7_575 .
C16 N5 Lu1 131.4(5) . .
C16 N5 N5 106.8(4) . 7_575
C13 N5 Lu1 132.6(5) . .
N5 C16 C15 109.3(7) . .
N5 C16 C17 121.9(8) . .
C15 C16 C17 126.2(8) . .
C16 C15 C16 104.8(11) 7_575 .
C16 C15 H15 127.6 7_575 .
C16 C15 H15 127.6 . .
C13 C12 H12 127.1 . .
C13 C12 H12 127.1 7_575 .
C13 C12 C13 105.9(10) . 7_575
H14A C14 H14B 109.5 . .
H14A C14 H14C 109.5 . .
H14B C14 H14C 109.5 . .
C13 C14 H14A 109.5 . .
C13 C14 H14B 109.5 . .
C13 C14 H14C 109.5 . .
C16 C17 H17A 109.5 . .
C16 C17 H17B 109.5 . .
C16 C17 H17C 109.5 . .
H17A C17 H17B 109.5 . .
H17A C17 H17C 109.5 . .
H17B C17 H17C 109.5 . .
N5 C13 C14 121.4(7) . .
C12 C13 N5 110.5(7) . .
C12 C13 C14 127.0(8) . .
C18 Si1 C20 109.9(8) . 7_575
C18 Si1 C20 109.9(8) . .
C18 Si1 C20 100.6(7) . 4_565
C18 Si1 C20 100.6(7) . 6_655
C18 Si1 C19 101.0(8) . 6_655
C18 Si1 C19 101.0(8) . 4_565
Si1 Si1 C18 77.51(14) 6_655 .
Si1 Si1 C20 63.1(6) 6_655 4_565
Si1 Si1 C20 96.9(7) 6_655 .
Si1 Si1 C20 63.1(6) 6_655 6_655
Si1 Si1 C20 96.9(7) 6_655 7_575
Si1 Si1 C19 27.7(8) 6_655 4_565
Si1 Si1 C19 139.3(11) 6_655 .
Si1 Si1 C19 139.3(11) 6_655 7_575
Si1 Si1 C19 27.7(8) 6_655 6_655
C20 Si1 C20 138.9(13) 7_575 6_655
C20 Si1 C20 33.8(13) 7_575 4_565
C20 Si1 C20 139.8(15) 7_575 .
C20 Si1 C20 138.9(13) . 4_565
C20 Si1 C20 115.1(13) 4_565 6_655
C20 Si1 C20 33.8(13) . 6_655
C19 Si1 C18 134.4(11) . .
C19 Si1 C18 134.4(11) 7_575 .
C19 Si1 C19 111.6(18) 7_575 4_565
C19 Si1 C19 41(2) 7_575 .
C19 Si1 C19 29.0(14) 4_565 6_655
C19 Si1 C19 123.0(18) . 4_565
C19 Si1 C19 123.0(18) 7_575 6_655
C19 Si1 C19 111.6(18) . 6_655
N4 C10 C9 91.3(5) . 6_655
N4 C10 C11 104.9(7) . 6_655
N4 C10 C11 120.4(8) . .
C9 C10 N4 109.5(7) . .
C9 C10 C9 45.9(7) . 6_655
C9 C10 C11 126.6(8) . 6_655
C9 C10 C11 128.9(9) . .
C9 C10 C11 94.9(6) 6_655 6_655
C10 C10 N4 70.9(4) 6_655 .
C10 C10 C9 50.9(4) 6_655 6_655
C10 C10 C9 96.8(5) 6_655 .
C10 C10 C11 58.2(4) 6_655 6_655
C10 C10 C11 89.9(5) 6_655 .
C11 C10 C9 119.3(8) . 6_655
C11 C10 C11 31.7(7) . 6_655
C10 C11 C10 31.9(6) . 6_655
C11 C11 C10 58.2(4) 6_655 6_655
C11 C11 C10 90.1(5) 6_655 .
Si1 C20 Si1 20.0(3) . 6_655
C20 C20 Si1 83.1(7) 6_655 .
C20 C20 Si1 63.1(6) 6_655 6_655
Si1 C19 Si1 13.0(4) . 6_655
C19 C19 Si1 69.4(10) 7_575 .
C19 C19 Si1 75.5(7) 7_575 6_655

loop_
_geom_bond_atom_site_label_1
_geom_bond_atom_site_label_2
_geom_bond_distance
_geom_bond_site_symmetry_2
Lu1 Lu1 3.4575(6) 7_575
Lu1 N1 2.345(4) 6_655
Lu1 N1 2.345(5) .
Lu1 C18 2.300(6) .
Lu1 N3 2.398(8) .
Lu1 N5 2.326(5) .
Lu1 N5 2.326(5) 6_655
C1 N2 1.416(5) 6_655
C1 N2 1.416(5) .
C1 N4 1.451(8) .
N1 N2 1.381(6) .
N1 C3 1.340(9) .
N2 C5 1.354(7) .
C18 Lu1 2.300(6) 7_575
C18 Si1 1.815(10) 6_655
C18 Si1 1.815(10) .
N4 N3 1.398(9) .
N4 C10 1.427(10) .
N4 C10 1.427(10) 6_655
N3 C8 1.441(11) 6_655
N3 C8 1.441(11) .
C8 C8 1.094(18) 6_655
C8 C7 1.913(13) 6_655
C8 C7 1.495(12) .
C8 C9 1.434(12) 6_655
C8 C9 1.853(12) .
C7 C8 1.913(13) 6_655
C7 C7 1.30(2) 6_655
C9 C8 1.434(12) 6_655
C9 C9 1.257(18) 6_655
C9 C10 1.739(12) 6_655
C9 C10 1.360(12) .
C3 C4 1.404(12) .
C3 C2 1.497(12) .
C4 H4 0.9300 .
C4 C5 1.367(11) .
C5 C6 1.486(9) .
C6 H6A 0.9600 .
C6 H6B 0.9600 .
C6 H6C 0.9600 .
C2 H2A 0.9600 .
C2 H2B 0.9600 .
C2 H2C 0.9600 .
N5 N5 1.411(10) 7_575
N5 C16 1.372(10) .
N5 C13 1.498(10) .
C16 C15 1.390(11) .
C16 C17 1.508(12) .
C15 C16 1.390(11) 7_575
C15 H15 0.9300 .
C12 H12 0.9300 .
C12 C13 1.393(11) 7_575
C12 C13 1.393(11) .
C14 H14A 0.9600 .
C14 H14B 0.9600 .
C14 H14C 0.9600 .
C14 C13 1.501(13) .
C17 H17A 0.9600 .
C17 H17B 0.9600 .
C17 H17C 0.9600 .
Si1 Si1 0.785(8) 6_655
Si1 C20 2.28(2) 6_655
Si1 C20 2.05(2) 7_575
Si1 C20 2.28(2) 4_565
Si1 C20 2.05(2) .
Si1 C19 2.27(3) 4_565
Si1 C19 2.27(3) 6_655
Si1 C19 1.62(3) .
Si1 C19 1.62(3) 7_575
C10 C9 1.739(12) 6_655
C10 C10 0.936(17) 6_655
C10 C11 1.506(12) .
C10 C11 1.771(12) 6_655
C11 C10 1.771(12) 6_655
C11 C11 0.93(2) 6_655
C20 Si1 2.28(2) 6_655
C20 C20 1.28(5) 6_655
C19 Si1 2.27(3) 6_655
C19 C19 1.14(6) 7_575

loop_
_geom_torsion_atom_site_label_1
_geom_torsion_atom_site_label_2
_geom_torsion_atom_site_label_3
_geom_torsion_atom_site_label_4
_geom_torsion
_geom_torsion_site_symmetry_1
_geom_torsion_site_symmetry_4
Lu1 N1 N2 C1 0.9(7) . .
Lu1 N1 N2 C5 178.6(5) . .
Lu1 N1 C3 C4 -178.7(6) . .
Lu1 N1 C3 C2 -1.1(15) . .
Lu1 C18 Si1 Si1 100.75(16) . 6_655
Lu1 C18 Si1 Si1 -100.75(16) 7_575 6_655
Lu1 C18 Si1 C20 -7.8(8) 7_575 .
Lu1 C18 Si1 C20 -166.3(8) . .
Lu1 C18 Si1 C20 166.3(8) 7_575 7_575
Lu1 C18 Si1 C20 -41.6(7) 7_575 6_655
Lu1 C18 Si1 C20 159.9(7) . 6_655
Lu1 C18 Si1 C20 -159.9(7) 7_575 4_565
Lu1 C18 Si1 C20 7.8(8) . 7_575
Lu1 C18 Si1 C20 41.6(7) . 4_565
Lu1 C18 Si1 C19 -115.5(7) 7_575 4_565
Lu1 C18 Si1 C19 108.8(14) 7_575 7_575
Lu1 C18 Si1 C19 86.0(7) . 4_565
Lu1 C18 Si1 C19 -49.7(15) . 7_575
Lu1 C18 Si1 C19 -86.0(7) 7_575 6_655
Lu1 C18 Si1 C19 49.7(15) 7_575 .
Lu1 C18 Si1 C19 115.5(7) . 6_655
Lu1 C18 Si1 C19 -108.8(14) . .
Lu1 N3 C8 C8 -111.2(5) . 6_655
Lu1 N3 C8 C7 -30.2(11) . .
Lu1 N3 C8 C7 -69.1(6) . 6_655
Lu1 N3 C8 C9 163.3(5) . 6_655
Lu1 N3 C8 C9 -158.0(4) . .
Lu1 N5 C16 C15 -162.1(7) . .
Lu1 N5 C16 C17 35.0(12) . .
Lu1 N5 C13 C12 159.5(7) . .
Lu1 N5 C13 C14 -31.6(11) . .
C1 N2 C5 C4 177.8(7) . .
C1 N2 C5 C6 -2.5(12) . .
C1 N4 N3 Lu1 0.000(5) . .
C1 N4 N3 C8 -156.9(4) . 6_655
C1 N4 N3 C8 156.9(4) . .
C1 N4 C10 C9 165.6(5) . .
C1 N4 C10 C9 -151.3(4) . 6_655
C1 N4 C10 C10 -103.8(4) . 6_655
C1 N4 C10 C11 -25.7(10) . .
C1 N4 C10 C11 -55.9(7) . 6_655
N1 N2 C5 C4 0.3(9) . .
N1 N2 C5 C6 179.9(8) . .
N1 C3 C4 C5 1.0(12) . .
N2 C1 N2 N1 -58.6(7) 6_655 .
N2 C1 N2 C5 124.2(6) 6_655 .
N2 C1 N4 N3 61.4(3) 6_655 .
N2 C1 N4 N3 -61.4(3) . .
N2 C1 N4 C10 95.1(6) . 6_655
N2 C1 N4 C10 -142.1(5) 6_655 6_655
N2 C1 N4 C10 -95.1(6) 6_655 .
N2 C1 N4 C10 142.1(5) . .
N2 N1 C3 C4 -0.8(10) . .
N2 N1 C3 C2 176.8(10) . .
C18 Si1 C19 Si1 -132(2) . 6_655
C18 Si1 C19 C19 111.6(12) . 7_575
N4 C1 N2 N1 61.7(6) . .
N4 C1 N2 C5 -115.6(7) . .
N4 N3 C8 C8 96.1(3) . 6_655
N4 N3 C8 C7 138.2(4) . 6_655
N4 N3 C8 C7 177.1(7) . .
N4 N3 C8 C9 10.5(8) . 6_655
N4 N3 C8 C9 49.3(5) . .
N4 C10 C11 C10 -67.6(7) . 6_655
N4 C10 C11 C11 -67.6(7) . 6_655
N3 N4 C10 C9 6.3(8) . .
N3 N4 C10 C9 49.4(5) . 6_655
N3 N4 C10 C10 96.9(3) . 6_655
N3 N4 C10 C11 175.0(7) . .
N3 N4 C10 C11 144.8(5) . 6_655
N3 C8 C7 C8 -66.3(7) . 6_655
N3 C8 C7 C7 -66.3(7) . 6_655
N3 C8 C9 C8 60.8(6) . 6_655
N3 C8 C9 C9 -119.2(6) . 6_655
N3 C8 C9 C10 -69.2(5) . 6_655
N3 C8 C9 C10 -44.9(7) . .
C8 N3 C8 C7 42.1(5) 6_655 6_655
C8 N3 C8 C7 81.0(8) 6_655 .
C8 N3 C8 C9 -46.8(5) 6_655 .
C8 N3 C8 C9 -85.6(7) 6_655 6_655
C8 C8 C7 C7 -0.003(2) 6_655 6_655
C8 C8 C9 C9 180.003(1) 6_655 6_655
C8 C8 C9 C10 -105.7(7) 6_655 .
C8 C8 C9 C10 -130.1(5) 6_655 6_655
C8 C9 C10 N4 23.5(8) . .
C8 C9 C10 N4 -12.6(10) 6_655 .
C8 C9 C10 C9 -84.7(6) 6_655 6_655
C8 C9 C10 C9 -48.5(5) . 6_655
C8 C9 C10 C10 -84.7(6) 6_655 6_655
C8 C9 C10 C10 -48.5(5) . 6_655
C8 C9 C10 C11 -143.9(9) . .
C8 C9 C10 C11 -139.7(8) 6_655 6_655
C8 C9 C10 C11 -103.6(8) . 6_655
C8 C9 C10 C11 180.0(9) 6_655 .
C7 C8 C7 C8 0.003(3) 6_655 6_655
C7 C8 C9 C8 -37.3(6) 6_655 6_655
C7 C8 C9 C8 -66.0(9) . 6_655
C7 C8 C9 C9 142.7(6) 6_655 6_655
C7 C8 C9 C9 114.0(9) . 6_655
C7 C8 C9 C10 164.0(8) . 6_655
C7 C8 C9 C10 -171.7(8) . .
C7 C8 C9 C10 -167.3(6) 6_655 6_655
C7 C8 C9 C10 -143.0(7) 6_655 .
C9 C8 C7 C8 45.0(6) . 6_655
C9 C8 C7 C8 97.4(9) 6_655 6_655
C9 C8 C7 C7 45.0(6) . 6_655
C9 C8 C7 C7 97.4(9) 6_655 6_655
C9 C8 C9 C8 179.997(2) 6_655 6_655
C9 C8 C9 C10 49.9(5) 6_655 6_655
C9 C8 C9 C10 74.2(7) 6_655 .
C9 C9 C10 N4 72.0(5) 6_655 .
C9 C9 C10 C10 0.002(2) 6_655 6_655
C9 C9 C10 C11 -55.1(7) 6_655 6_655
C9 C9 C10 C11 -95.4(10) 6_655 .
C9 C10 C11 C10 98.6(10) . 6_655
C9 C10 C11 C10 43.6(7) 6_655 6_655
C9 C10 C11 C11 43.6(7) 6_655 6_655
C9 C10 C11 C11 98.6(10) . 6_655
C3 N1 N2 C1 -177.3(6) . .
C3 N1 N2 C5 0.3(8) . .
C3 C4 C5 N2 -0.7(11) . .
C3 C4 C5 C6 179.6(10) . .
C2 C3 C4 C5 -176.4(11) . .
N5 N5 C16 C15 -10.8(9) 7_575 .
N5 N5 C16 C17 -173.7(7) 7_575 .
N5 N5 C13 C12 7.8(8) 7_575 .
N5 N5 C13 C14 176.7(7) 7_575 .
N5 C16 C15 C16 17.1(14) . 7_575
C16 N5 C13 C12 -90.3(10) . .
C16 N5 C13 C14 78.5(10) . .
C17 C16 C15 C16 179.1(7) . 7_575
C13 N5 C16 C15 84.8(10) . .
C13 N5 C16 C17 -78.1(10) . .
C13 C12 C13 N5 -12.6(13) 7_575 .
C13 C12 C13 C14 179.4(7) 7_575 .
Si1 C18 Si1 C20 -92.9(8) 6_655 7_575
Si1 C18 Si1 C20 -59.2(7) 6_655 4_565
Si1 C18 Si1 C20 59.2(7) 6_655 6_655
Si1 C18 Si1 C20 92.9(8) 6_655 .
Si1 C18 Si1 C19 14.8(7) 6_655 6_655
Si1 C18 Si1 C19 -150.5(14) 6_655 7_575
Si1 C18 Si1 C19 150.5(14) 6_655 .
Si1 C18 Si1 C19 -14.8(7) 6_655 4_565
Si1 Si1 C19 C19 -115.9(14) 6_655 7_575
C10 N4 N3 Lu1 -159.7(4) 6_655 .
C10 N4 N3 Lu1 159.7(4) . .
C10 N4 N3 C8 -2.8(6) 6_655 .
C10 N4 N3 C8 2.8(6) . 6_655
C10 N4 N3 C8 -43.4(5) . .
C10 N4 N3 C8 43.4(5) 6_655 6_655
C10 N4 C10 C9 -90.6(7) 6_655 .
C10 N4 C10 C9 -47.5(5) 6_655 6_655
C10 N4 C10 C11 78.1(8) 6_655 .
C10 N4 C10 C11 47.9(6) 6_655 6_655
C10 C9 C10 N4 72.0(5) 6_655 .
C10 C9 C10 C9 -0.002(4) 6_655 6_655
C10 C9 C10 C11 -55.1(7) 6_655 6_655
C10 C9 C10 C11 -95.4(10) 6_655 .
C10 C10 C11 C11 0.000(1) 6_655 6_655
C11 C10 C11 C10 0.000(1) 6_655 6_655
C20 Si1 C19 Si1 -33.9(14) 6_655 6_655
C20 Si1 C19 Si1 -50(2) . 6_655
C20 Si1 C19 Si1 104.9(14) 7_575 6_655
C20 Si1 C19 Si1 81.2(15) 4_565 6_655
C20 Si1 C19 C19 -166.3(10) . 7_575
C20 Si1 C19 C19 -149.8(7) 6_655 7_575
C20 Si1 C19 C19 -11.0(8) 7_575 7_575
C20 Si1 C19 C19 -34.7(8) 4_565 7_575
C19 Si1 C19 Si1 30.2(12) 4_565 6_655
C19 Si1 C19 Si1 115.9(14) 7_575 6_655
C19 Si1 C19 Si1 -0.002(8) 6_655 6_655
C19 Si1 C19 C19 -85.7(7) 4_565 7_575
C19 Si1 C19 C19 -115.9(14) 6_655 7_575

loop_
_smtbx_masks_void_nr
_smtbx_masks_void_average_x
_smtbx_masks_void_average_y
_smtbx_masks_void_average_z
_smtbx_masks_void_volume
_smtbx_masks_void_count_electrons
1 0.250 0.250 0.415 210.6 39.4
2 -0.250 0.750 0.585 210.6 40.8
3 0.250 0.250 0.813 7.8 0.0
4 0.750 0.750 0.187 7.8 0.0
